data_2107365
loop_
_publ_author_name
'Kraemer, V.'

_publ_section_title
;
 Structure of Bismuth Chloride Sulphide Bi4 Cl2 S5
;
_journal_name_full 'Acta Crystallographica B (24,1968-38,1982)'
_journal_page_first 139
_journal_page_last 140
_journal_volume 35
_journal_year 1979
_chemical_formula_sum 'Bi4 Cl2 S5'
_space_group_IT_number 148
_symmetry_space_group_name_Hall '-R 3'
_symmetry_space_group_name_H-M 'R -3 :H'
_cell_angle_alpha 90
_cell_angle_beta 90
_cell_angle_gamma 120
_cell_formula_units_Z 15
_cell_length_a 19.804
_cell_length_b 19.804
_cell_length_c 12.359
_cell_volume 4197.781
_citation_journal_id_ASTM ACBCAR
_cod_data_source_file Kraemer_ACBCAR_1979_1757.cif
_cod_data_source_block Bi4Cl2S5
_cod_original_cell_volume 4197.782
_cod_database_code 2107365

loop_
_symmetry_equiv_pos_as_xyz
x,y,z
-y,x-y,z
-x+y,-x,z
-x,-y,-z
y,-x+y,-z
x-y,x,-z
x+2/3,y+1/3,z+1/3
-y+2/3,x-y+1/3,z+1/3
-x+y+2/3,-x+1/3,z+1/3
-x+2/3,-y+1/3,-z+1/3
y+2/3,-x+y+1/3,-z+1/3
x-y+2/3,x+1/3,-z+1/3
x+1/3,y+2/3,z+2/3
-y+1/3,x-y+2/3,z+2/3
-x+y+1/3,-x+2/3,z+2/3
-x+1/3,-y+2/3,-z+2/3
y+1/3,-x+y+2/3,-z+2/3
x-y+1/3,x+2/3,-z+2/3

loop_
_atom_site_label
_atom_site_type_symbol
_atom_site_fract_x
_atom_site_fract_y
_atom_site_fract_z
_atom_site_occupancy
_atom_site_U_iso_or_equiv
S2 S-2 0.3041 0.2213 0.0752 0.6944 0.0
Bi1 Bi+3 0.2186 0.0307 0.077 1 0.0
S5 S-2 0.2529 0.3714 0.0986 0.6944 0.0
Cl3 Cl-1 0.4502 0.4109 0.0783 0.2777 0.0
Cl2 Cl-1 0.3041 0.2213 0.0752 0.2777 0.0
Cl5 Cl-1 0.2529 0.3714 0.0986 0.2777 0.0
Bi3 Bi+3 0.173 0.2387 0.2512 1 0.0
S4 S-2 0.4994 0.2519 0.099 0.6944 0.0
Cl1 Cl-1 0.0817 0.152 0.0859 0.2777 0.0
S3 S-2 0.4502 0.4109 0.0783 0.6944 0.0
Cl6 Cl-1 0.0758 0.1366 0.4009 0.2777 0.0
Bi2 Bi+3 0.2124 0.0259 0.3932 1 0.0
S6 S-2 0.0758 0.1366 0.4009 0.6944 0.0
S1 S-2 0.0817 0.152 0.0859 0.6944 0.0
Cl4 Cl-1 0.4994 0.2519 0.099 0.2777 0.0
Bi4 Bi+3 0 0 0.2666 1 0.0
